data_7226448
loop_
_publ_author_name
'Haipeng Ji'
'Le Wang'
'Maxim Molokeev'
'Naoto Hirosaki'
'Rong-Jun Xie'
'Zhaohui Huang'
'Zhiguo Xia'
'Otmar Melvin ten Kate'
'Lihong Liu'
'Victor V. Atuchin'

_publ_section_title
;
 Structure evolution and photoluminescence of Lu3(Al,Mg)2(Al,Si)3O12:Ce3+
 phosphors: New yellow-color converter for blue LED-driven solid state
 lighting
;
_journal_issue 0
_journal_name_full 'Journal of Materials Chemistry C'
_journal_page_first 6855
_journal_page_last 6863
_journal_paper_doi 10.1039/c6tc00966b
_journal_volume 4
_journal_year 2016
_chemical_formula_moiety 'Al16 Ce0.24 Lu23.76 Mg12 O96 Si12'
_chemical_formula_sum 'Al16 Ce0.24 Lu23.76 Mg12 O96 Si12'
_chemical_formula_weight 6787.40
_space_group_IT_number 230
_symmetry_cell_setting cubic
_symmetry_space_group_name_Hall '-I 4bd 2c 3'
_symmetry_space_group_name_H-M 'I a -3 d'
_cell_angle_alpha 90
_cell_angle_beta 90
_cell_angle_gamma 90
_cell_formula_units_Z 1
_cell_length_a 11.979965(59)
_cell_length_b 11.979965(59)
_cell_length_c 11.979965(59)
_cell_measurement_reflns_used 104
_cell_measurement_temperature 300
_cell_measurement_theta_max 60
_cell_measurement_theta_min 7.5
_cell_volume 1719.359(15)
_diffrn_ambient_temperature 300
_diffrn_measurement_device_type
;
D8 ADVANCE Bruker
;
_diffrn_radiation_monochromator none
_diffrn_radiation_probe x-ray
_diffrn_radiation_type
;
 Cu K\a~1~~2~
;
_exptl_absorpt_coefficient_mu 70.342
_exptl_crystal_density_diffrn 6.5754(48)
_pd_char_colour
;
colourless
;
_pd_meas_2theta_range_inc 0.02
_pd_meas_2theta_range_max 120
_pd_meas_2theta_range_min 15
_pd_meas_scan_method step
_pd_proc_ls_pref_orient_corr
;
no preferred orientation
;
_pd_proc_ls_profile_function PearsonVII
_pd_proc_ls_prof_R_factor 5.810
_pd_proc_ls_prof_wR_expected 4.696
_pd_proc_ls_prof_wR_factor 8.175
_pd_proc_number_of_points 5250
_pd_spec_mount_mode reflection
_refine_ls_goodness_of_fit_all 1.741
_refine_ls_R_I_factor 1.38
_refine_ls_shift/su_max 0.01000
_cod_data_source_file Lu2p97Ce0p03Mg1p5Al2Si1p5O12.cif
_cod_data_source_block a
_cod_original_cell_volume 1719.360(26)
_cod_original_sg_symbol_Hall
;
-I 4bd 2c 3
;
_cod_original_sg_symbol_H-M Ia-3d
_cod_original_formula_sum
;
Al16 Ce0.24 Lu23.76 Mg12 O96 Si12
;
_cod_database_code 7226448
_cod_database_fobs_code 7226448

loop_
_symmetry_equiv_pos_as_xyz
'x, y, z'
'-x, -y, -z'
'-x, -y+1/2, z'
'-x, y, z+1/2'
'-x, y+1/2, -z+1/2'
'-x+1/4, -z+1/4, -y+1/4'
'-x+1/4, -z-1/4, y-1/4'
'-x+1/4, z+1/4, -y-1/4'
'-x+1/4, z-1/4, y+1/4'
'-x+1/2, -y, z+1/2'
'-x+1/2, -y+1/2, -z+1/2'
'-x+1/2, y, -z'
'-x+1/2, y+1/2, z'
'-x-1/4, -z+1/4, y+1/4'
'-x-1/4, -z-1/4, -y-1/4'
'-x-1/4, z+1/4, y-1/4'
'-x-1/4, z-1/4, -y+1/4'
'-y, -z, -x'
'-y, -z+1/2, x'
'-y, z, x+1/2'
'-y, z+1/2, -x+1/2'
'-y+1/4, -x+1/4, -z+1/4'
'-y+1/4, -x-1/4, z-1/4'
'-y+1/4, x+1/4, -z-1/4'
'-y+1/4, x-1/4, z+1/4'
'-y+1/2, -z, x+1/2'
'-y+1/2, -z+1/2, -x+1/2'
'-y+1/2, z, -x'
'-y+1/2, z+1/2, x'
'-y-1/4, -x+1/4, z+1/4'
'-y-1/4, -x-1/4, -z-1/4'
'-y-1/4, x+1/4, z-1/4'
'-y-1/4, x-1/4, -z+1/4'
'-z, -x, -y'
'-z, -x+1/2, y'
'-z, x, y+1/2'
'-z, x+1/2, -y+1/2'
'-z+1/4, -y+1/4, -x+1/4'
'-z+1/4, -y-1/4, x-1/4'
'-z+1/4, y+1/4, -x-1/4'
'-z+1/4, y-1/4, x+1/4'
'-z+1/2, -x, y+1/2'
'-z+1/2, -x+1/2, -y+1/2'
'-z+1/2, x, -y'
'-z+1/2, x+1/2, y'
'-z-1/4, -y+1/4, x+1/4'
'-z-1/4, -y-1/4, -x-1/4'
'-z-1/4, y+1/4, x-1/4'
'-z-1/4, y-1/4, -x+1/4'
'z, -x, -y+1/2'
'z, -x+1/2, y+1/2'
'z, x, y'
'z, x+1/2, -y'
'z+1/4, -y+1/4, x-1/4'
'z+1/4, -y-1/4, -x+1/4'
'z+1/4, y+1/4, x+1/4'
'z+1/4, y-1/4, -x-1/4'
'z+1/2, -x, y'
'z+1/2, -x+1/2, -y'
'z+1/2, x, -y+1/2'
'z+1/2, x+1/2, y+1/2'
'z-1/4, -y+1/4, -x-1/4'
'z-1/4, -y-1/4, x+1/4'
'z-1/4, y+1/4, -x+1/4'
'z-1/4, y-1/4, x-1/4'
'y, -z, -x+1/2'
'y, -z+1/2, x+1/2'
'y, z, x'
'y, z+1/2, -x'
'y+1/4, -x+1/4, z-1/4'
'y+1/4, -x-1/4, -z+1/4'
'y+1/4, x+1/4, z+1/4'
'y+1/4, x-1/4, -z-1/4'
'y+1/2, -z, x'
'y+1/2, -z+1/2, -x'
'y+1/2, z, -x+1/2'
'y+1/2, z+1/2, x+1/2'
'y-1/4, -x+1/4, -z-1/4'
'y-1/4, -x-1/4, z+1/4'
'y-1/4, x+1/4, -z+1/4'
'y-1/4, x-1/4, z-1/4'
'x, -y, -z+1/2'
'x, -y+1/2, z+1/2'
'x, y+1/2, -z'
'x+1/4, -z+1/4, y-1/4'
'x+1/4, -z-1/4, -y+1/4'
'x+1/4, z+1/4, y+1/4'
'x+1/4, z-1/4, -y-1/4'
'x+1/2, -y, z'
'x+1/2, -y+1/2, -z'
'x+1/2, y, -z+1/2'
'x+1/2, y+1/2, z+1/2'
'x-1/4, -z+1/4, -y-1/4'
'x-1/4, -z-1/4, y+1/4'
'x-1/4, z+1/4, -y+1/4'
'x-1/4, z-1/4, y-1/4'

loop_
_atom_site_label
_atom_site_type_symbol
_atom_site_fract_x
_atom_site_fract_y
_atom_site_fract_z
_atom_site_occupancy
_atom_site_B_iso_or_equiv
Lu Lu 0 0.25 0.125 0.99 0.665(35)
Ce Ce 0 0.25 0.125 0.01 0.665(35)
Al1 Al 0 0.25 0.375 0.5 0.487(50)
Si1 Si 0 0.25 0.375 0.5 0.487(50)
Al2 Al 0 0 0 0.25 0.155(59)
Mg2 Mg 0 0 0 0.75 0.155(59)
O O -0.03303(26) 0.05484(24) 0.15527(22) 1 0.488(72)

loop_
_diffrn_radiation_wavelength
_diffrn_radiation_wavelength_wt
1.5406 1.0000
1.5443 0.5000

loop_
_geom_angle_atom_site_label_1
_geom_angle_atom_site_label_2
_geom_angle_atom_site_label_3
_geom_angle
_geom_angle_site_symmetry_1
_geom_angle_site_symmetry_3
O Lu O 123.88(19) 1_555 19_555
O Lu O 110.15(14) 1_555 22_555
O Lu O 71.27(13) 1_555 38_555
O Lu O 94.157(99) 1_555 64_555
O Lu O 72.1(13) 1_555 68_555
O Lu O 72.62(13) 1_555 80_555
O Lu O 113.24(14) 19_555 64_555
O Lu O 69.42(13) 19_555 68_555
O Ce O 123.88(19) 1_555 19_555
O Ce O 110.15(14) 1_555 22_555
O Ce O 71.27(13) 1_555 38_555
O Ce O 94.157(99) 1_555 64_555
O Ce O 72.1(13) 1_555 68_555
O Ce O 72.62(13) 1_555 80_555
O Ce O 113.24(14) 19_555 64_555
O Ce O 69.42(13) 19_555 68_555
O Al1 O 114.45(18) 20_555 38_555
O Al1 O 99.92(14) 20_555 67_555
O Si1 O 114.45(18) 20_555 38_555
O Si1 O 99.92(14) 20_555 67_555
O Al2 O 93.3(11) 1_555 18_555

loop_
_geom_bond_atom_site_label_1
_geom_bond_atom_site_label_2
_geom_bond_distance
_geom_bond_site_symmetry_2
Lu O 2.3988(31) .
Lu O 2.3030(30) 19_555
Ce O 2.3988(31) .
Ce O 2.3030(30) 19_555
Al1 O 1.7127(29) 20_555
Si1 O 1.7127(29) 20_555
Al2 O 2.0120(31) .
Mg2 O 2.0120(31) .
